data_4069624
loop_
_publ_author_name
'Semproni, Scott P.'
'Graham, Peter M.'
'Buschhaus, Miriam S. A.'
'Patrick, Brian O.'
'Legzdins, Peter'

_publ_section_title
;
 Toward Alkane Functionalization Effected with Cp*W(NO)(alkyl)(\h3-allyl)
 Complexes
;
_journal_issue 15
_journal_name_full Organometallics
_journal_page_first 4480
_journal_paper_doi 10.1021/om900307p
_journal_volume 28
_journal_year 2009
_chemical_formula_moiety 'C20 H33 N O2 W'
_chemical_formula_sum 'C20 H33 N O2 W'
_chemical_formula_weight 503.32
_chemical_name_systematic
;
 ?
;
_space_group_IT_number 14
_symmetry_cell_setting monoclinic
_symmetry_space_group_name_Hall '-P 2yn'
_symmetry_space_group_name_H-M 'P 1 21/n 1'
_atom_sites_solution_hydrogens geom
_atom_sites_solution_primary direct
_atom_sites_solution_secondary difmap
_audit_creation_method SHELXL-97
_cell_angle_alpha 90.00
_cell_angle_beta 95.810(8)
_cell_angle_gamma 90.00
_cell_formula_units_Z 8
_cell_length_a 18.610(3)
_cell_length_b 8.8162(15)
_cell_length_c 26.648(5)
_cell_measurement_reflns_used 9856
_cell_measurement_temperature 173(2)
_cell_measurement_theta_max 27.6
_cell_measurement_theta_min 1.5
_cell_volume 4349.7(13)
_computing_structure_refinement 'SHELXL-97 (Sheldrick, 1997)'
_diffrn_ambient_temperature 173(2)
_diffrn_measured_fraction_theta_full 0.992
_diffrn_measured_fraction_theta_max 0.992
_diffrn_measurement_device_type 'Bruker X8 Apex II'
_diffrn_measurement_method 'Area Detector'
_diffrn_radiation_monochromator graphite
_diffrn_radiation_source 'fine-focus sealed tube'
_diffrn_radiation_type MoK\a
_diffrn_radiation_wavelength 0.71073
_diffrn_reflns_av_R_equivalents 0.0450
_diffrn_reflns_av_sigmaI/netI 0.0270
_diffrn_reflns_limit_h_max 23
_diffrn_reflns_limit_h_min -24
_diffrn_reflns_limit_k_max 10
_diffrn_reflns_limit_k_min -11
_diffrn_reflns_limit_l_max 34
_diffrn_reflns_limit_l_min -33
_diffrn_reflns_number 84036
_diffrn_reflns_theta_full 27.58
_diffrn_reflns_theta_max 27.58
_diffrn_reflns_theta_min 1.54
_exptl_absorpt_coefficient_mu 5.322
_exptl_absorpt_correction_T_max 0.2643
_exptl_absorpt_correction_T_min 0.1383
_exptl_absorpt_correction_type multi-scan
_exptl_crystal_colour yellow
_exptl_crystal_density_diffrn 1.537
_exptl_crystal_density_method 'not measured'
_exptl_crystal_description square
_exptl_crystal_F_000 2000
_exptl_crystal_size_max 0.6
_exptl_crystal_size_mid 0.4
_exptl_crystal_size_min 0.25
_platon_squeeze_details
;
;
_refine_diff_density_max 2.000
_refine_diff_density_min -0.818
_refine_diff_density_rms 0.099
_refine_ls_extinction_method none
_refine_ls_goodness_of_fit_ref 1.059
_refine_ls_hydrogen_treatment constr
_refine_ls_matrix_type full
_refine_ls_number_parameters 467
_refine_ls_number_reflns 9994
_refine_ls_number_restraints 0
_refine_ls_restrained_S_all 1.059
_refine_ls_R_factor_all 0.0290
_refine_ls_R_factor_gt 0.0235
_refine_ls_shift/su_max 0.046
_refine_ls_shift/su_mean 0.002
_refine_ls_structure_factor_coef Fsqd
_refine_ls_weighting_details 'calc w=1/[\s^2^(Fo^2^)+(0.0147P)^2^+8.9026P] where P=(Fo^2^+2Fc^2^)/3'
_refine_ls_weighting_scheme calc
_refine_ls_wR_factor_gt 0.0505
_refine_ls_wR_factor_ref 0.0519
_reflns_number_gt 8901
_reflns_number_total 9994
_reflns_threshold_expression >2sigma(I)
_cod_data_source_file om900307p_si_004.cif
_cod_data_source_block pl356_0m
_cod_depositor_comments
;
The following automatic conversions were performed:

'_symmetry_cell_setting' value 'Monoclinic' changed to 'monoclinic'
according to /home/saulius/struct/CIF-dictionaries/cif_core.dic
dictionary named 'cif_core.dic' version 2.4.2 from
2011-04-26.

'_exptl_absorpt_correction_type' value 'Multi-scan'
changed to 'multi-scan' according to
/home/saulius/struct/CIF-dictionaries/cif_core.dic dictionary named
'cif_core.dic' version 2.4.2 from 2011-04-26.

Automatic conversion script
Id: cif_fix_values 1715 2011-07-08 13:25:40Z adriana 
;
_cod_original_cell_volume 4349.7(14)
_cod_original_sg_symbol_H-M P21/n
_cod_database_code 4069624

loop_
_symmetry_equiv_pos_as_xyz
'x, y, z'
'-x+1/2, y+1/2, -z+1/2'
'-x, -y, -z'
'x-1/2, -y-1/2, z-1/2'

loop_
_atom_site_label
_atom_site_type_symbol
_atom_site_fract_x
_atom_site_fract_y
_atom_site_fract_z
_atom_site_U_iso_or_equiv
_atom_site_adp_type
_atom_site_occupancy
_atom_site_symmetry_multiplicity
_atom_site_calc_flag
_atom_site_refinement_flags
_atom_site_disorder_assembly
_atom_site_disorder_group
C1 C 0.18727(18) 0.5743(4) 0.55609(13) 0.0317(8) Uani 1 1 d . . .
C2 C 0.1285(2) 0.6891(5) 0.54068(15) 0.0436(9) Uani 1 1 d . A .
H2A H 0.1133 0.7364 0.5716 0.052 Uiso 1 1 calc R . .
H2B H 0.0862 0.6342 0.5240 0.052 Uiso 1 1 calc R . .
C3 C 0.1493(2) 0.8193(4) 0.50436(14) 0.0349(8) Uani 1 1 d . . .
C7 C 0.1813(2) 0.4859(5) 0.70588(13) 0.0360(8) Uani 1 1 d . . .
H7A H 0.2137 0.4447 0.7344 0.043 Uiso 1 1 calc R . .
H7B H 0.1442 0.5560 0.7165 0.043 Uiso 1 1 calc R . .
C8 C 0.15889(18) 0.3845(4) 0.66726(13) 0.0322(8) Uani 1 1 d . . .
H8 H 0.1722 0.2808 0.6711 0.039 Uiso 1 1 calc R . .
C9 C 0.11781(19) 0.4293(4) 0.62339(13) 0.0340(8) Uani 1 1 d . . .
H9 H 0.1045 0.5327 0.6185 0.041 Uiso 1 1 calc R . .
C10 C 0.0945(3) 0.3139(6) 0.58375(17) 0.0608(13) Uani 1 1 d . . .
H10A H 0.1345 0.2443 0.5797 0.091 Uiso 1 1 calc R . .
H10B H 0.0804 0.3654 0.5517 0.091 Uiso 1 1 calc R . .
H10C H 0.0533 0.2566 0.5940 0.091 Uiso 1 1 calc R . .
C11 C 0.34126(17) 0.5282(4) 0.59404(12) 0.0270(7) Uani 1 1 d . . .
C12 C 0.35482(16) 0.6274(4) 0.63602(12) 0.0257(7) Uani 1 1 d . . .
C13 C 0.34806(17) 0.5432(4) 0.68051(12) 0.0252(7) Uani 1 1 d . . .
C14 C 0.33112(17) 0.3902(4) 0.66602(12) 0.0266(7) Uani 1 1 d . . .
C15 C 0.32541(17) 0.3804(4) 0.61302(12) 0.0264(7) Uani 1 1 d . . .
C16 C 0.35547(19) 0.5616(5) 0.54104(13) 0.0378(9) Uani 1 1 d . . .
H16A H 0.3449 0.6686 0.5335 0.057 Uiso 1 1 calc R . .
H16B H 0.3245 0.4975 0.5179 0.057 Uiso 1 1 calc R . .
H16C H 0.4063 0.5407 0.5369 0.057 Uiso 1 1 calc R . .
C17 C 0.3774(2) 0.7901(4) 0.63435(16) 0.0393(9) Uani 1 1 d . . .
H17A H 0.3555 0.8472 0.6604 0.059 Uiso 1 1 calc R . .
H17B H 0.3613 0.8327 0.6011 0.059 Uiso 1 1 calc R . .
H17C H 0.4301 0.7970 0.6404 0.059 Uiso 1 1 calc R . .
C18 C 0.3642(2) 0.5998(5) 0.73322(13) 0.0378(8) Uani 1 1 d . . .
H18A H 0.4163 0.5934 0.7431 0.057 Uiso 1 1 calc R . .
H18B H 0.3384 0.5376 0.7561 0.057 Uiso 1 1 calc R . .
H18C H 0.3485 0.7056 0.7351 0.057 Uiso 1 1 calc R . .
C19 C 0.3285(2) 0.2598(4) 0.70176(14) 0.0374(9) Uani 1 1 d . . .
H19A H 0.2996 0.1776 0.6852 0.056 Uiso 1 1 calc R . .
H19B H 0.3064 0.2931 0.7318 0.056 Uiso 1 1 calc R . .
H19C H 0.3776 0.2235 0.7117 0.056 Uiso 1 1 calc R . .
C20 C 0.3130(2) 0.2405(4) 0.58236(15) 0.0417(9) Uani 1 1 d . . .
H20A H 0.3595 0.1959 0.5763 0.062 Uiso 1 1 calc R . .
H20B H 0.2857 0.2657 0.5500 0.062 Uiso 1 1 calc R . .
H20C H 0.2854 0.1676 0.6005 0.062 Uiso 1 1 calc R . .
C21 C 0.92337(17) 0.7964(3) 0.75970(12) 0.0245(7) Uani 1 1 d . . .
C22 C 0.88210(18) 0.8280(5) 0.80489(13) 0.0340(8) Uani 1 1 d . . .
H22A H 0.8589 0.7317 0.8137 0.041 Uiso 1 1 calc R . .
H22B H 0.8427 0.8996 0.7938 0.041 Uiso 1 1 calc R . .
C23 C 0.9217(2) 0.8918(5) 0.85365(13) 0.0415(9) Uani 1 1 d . . .
C24 C 0.9520(3) 1.0490(5) 0.84430(18) 0.0607(13) Uani 1 1 d . . .
H24A H 0.9741 1.0913 0.8762 0.091 Uiso 1 1 calc R . .
H24B H 0.9128 1.1155 0.8303 0.091 Uiso 1 1 calc R . .
H24C H 0.9885 1.0410 0.8204 0.091 Uiso 1 1 calc R . .
C25 C 0.9816(2) 0.7867(6) 0.87507(16) 0.0628(14) Uani 1 1 d . . .
H25A H 1.0189 0.7809 0.8517 0.094 Uiso 1 1 calc R . .
H25B H 0.9618 0.6853 0.8798 0.094 Uiso 1 1 calc R . .
H25C H 1.0029 0.8260 0.9076 0.094 Uiso 1 1 calc R . .
C26 C 0.8662(3) 0.9049(7) 0.89178(17) 0.0697(16) Uani 1 1 d . . .
H26A H 0.8894 0.9462 0.9235 0.105 Uiso 1 1 calc R . .
H26B H 0.8464 0.8043 0.8979 0.105 Uiso 1 1 calc R . .
H26C H 0.8271 0.9726 0.8784 0.105 Uiso 1 1 calc R . .
C27 C 0.8349(2) 0.4789(4) 0.65989(16) 0.0423(9) Uani 1 1 d . . .
H27A H 0.7954 0.4248 0.6746 0.051 Uiso 1 1 calc R . .
H27B H 0.8339 0.4656 0.6229 0.051 Uiso 1 1 calc R . .
C28 C 0.9014(3) 0.4729(4) 0.68682(19) 0.0551(12) Uani 1 1 d . . .
H28 H 0.9410 0.4493 0.6684 0.066 Uiso 1 1 calc R . .
C29 C 0.9166(2) 0.4966(4) 0.73625(17) 0.0491(11) Uani 1 1 d . . .
H29 H 0.8772 0.5262 0.7542 0.059 Uiso 1 1 calc R . .
C30 C 0.9870(3) 0.4822(6) 0.7661(2) 0.0693(15) Uani 1 1 d . . .
H30A H 0.9976 0.3748 0.7727 0.104 Uiso 1 1 calc R . .
H30B H 0.9857 0.5359 0.7982 0.104 Uiso 1 1 calc R . .
H30C H 1.0245 0.5265 0.7474 0.104 Uiso 1 1 calc R . .
C31 C 0.82152(17) 0.9303(4) 0.64513(12) 0.0250(7) Uani 1 1 d . . .
C32 C 0.89339(17) 0.9617(3) 0.66585(12) 0.0239(7) Uani 1 1 d . . .
C33 C 0.94077(17) 0.8607(3) 0.64286(12) 0.0233(6) Uani 1 1 d . . .
C34 C 0.89821(17) 0.7685(3) 0.60859(12) 0.0246(7) Uani 1 1 d . . .
C35 C 0.82399(17) 0.8095(4) 0.61029(12) 0.0268(7) Uani 1 1 d . . .
C36 C 0.75537(19) 1.0160(4) 0.65613(15) 0.0379(9) Uani 1 1 d . . .
H36A H 0.7446 1.0944 0.6304 0.057 Uiso 1 1 calc R . .
H36B H 0.7638 1.0636 0.6894 0.057 Uiso 1 1 calc R . .
H36C H 0.7144 0.9459 0.6557 0.057 Uiso 1 1 calc R . .
C37 C 0.9167(2) 1.0943(4) 0.69799(14) 0.0334(8) Uani 1 1 d . . .
H37A H 0.9250 1.1814 0.6765 0.050 Uiso 1 1 calc R . .
H37B H 0.9614 1.0694 0.7190 0.050 Uiso 1 1 calc R . .
H37C H 0.8789 1.1195 0.7197 0.050 Uiso 1 1 calc R . .
C38 C 1.02114(17) 0.8653(4) 0.65055(14) 0.0320(8) Uani 1 1 d . . .
H38A H 1.0406 0.7672 0.6412 0.048 Uiso 1 1 calc R . .
H38B H 1.0367 0.8865 0.6861 0.048 Uiso 1 1 calc R . .
H38C H 1.0389 0.9453 0.6294 0.048 Uiso 1 1 calc R . .
C39 C 0.92613(19) 0.6579(4) 0.57245(13) 0.0334(8) Uani 1 1 d . . .
H39A H 0.9503 0.7132 0.5470 0.050 Uiso 1 1 calc R . .
H39B H 0.8857 0.5993 0.5558 0.050 Uiso 1 1 calc R . .
H39C H 0.9606 0.5889 0.5909 0.050 Uiso 1 1 calc R . .
C40 C 0.7608(2) 0.7486(5) 0.57694(14) 0.0385(9) Uani 1 1 d . . .
H40A H 0.7180 0.7471 0.5955 0.058 Uiso 1 1 calc R . .
H40B H 0.7716 0.6453 0.5663 0.058 Uiso 1 1 calc R . .
H40C H 0.7516 0.8136 0.5471 0.058 Uiso 1 1 calc R . .
N1 N 0.20995(15) 0.7410(3) 0.65047(11) 0.0304(6) Uani 1 1 d . . .
N2 N 0.77889(14) 0.7120(3) 0.71840(10) 0.0278(6) Uani 1 1 d . . .
O1 O 0.20497(15) 0.8725(3) 0.66440(11) 0.0465(7) Uani 1 1 d . . .
O2 O 0.19862(14) 0.4867(3) 0.52339(9) 0.0379(6) Uani 1 1 d . . .
O3 O 0.71853(13) 0.7256(3) 0.73124(11) 0.0472(7) Uani 1 1 d . . .
O4 O 0.98810(12) 0.8220(3) 0.76207(9) 0.0334(5) Uani 1 1 d . . .
W1 W 0.234859(6) 0.553563(14) 0.635172(4) 0.02081(4) Uani 1 1 d . . .
W2 W 0.861084(6) 0.715567(13) 0.690147(4) 0.01944(4) Uani 1 1 d . . .
C4 C 0.2136(3) 0.9024(6) 0.5319(2) 0.0544(16) Uani 0.796(7) 1 d P A 2
H4A H 0.2543 0.8319 0.5383 0.082 Uiso 0.796(7) 1 calc PR A 2
H4B H 0.2001 0.9418 0.5640 0.082 Uiso 0.796(7) 1 calc PR A 2
H4C H 0.2277 0.9867 0.5111 0.082 Uiso 0.796(7) 1 calc PR A 2
C5 C 0.1663(4) 0.7592(6) 0.45532(19) 0.0513(16) Uani 0.796(7) 1 d P A 2
H5A H 0.1239 0.7070 0.4387 0.077 Uiso 0.796(7) 1 calc PR A 2
H5B H 0.2067 0.6876 0.4606 0.077 Uiso 0.796(7) 1 calc PR A 2
H5C H 0.1798 0.8430 0.4340 0.077 Uiso 0.796(7) 1 calc PR A 2
C6 C 0.0853(3) 0.9264(6) 0.4982(2) 0.0510(16) Uani 0.796(7) 1 d P A 2
H6A H 0.0970 1.0136 0.4778 0.076 Uiso 0.796(7) 1 calc PR A 2
H6B H 0.0743 0.9615 0.5315 0.076 Uiso 0.796(7) 1 calc PR A 2
H6C H 0.0433 0.8731 0.4815 0.076 Uiso 0.796(7) 1 calc PR A 2
C5B C 0.0796(10) 0.746(2) 0.4752(7) 0.042(5) Uiso 0.204(7) 1 d P A 3
H5B1 H 0.0721 0.7876 0.4410 0.063 Uiso 0.204(7) 1 calc PR A 3
H5B2 H 0.0375 0.7684 0.4932 0.063 Uiso 0.204(7) 1 calc PR A 3
H5B3 H 0.0860 0.6356 0.4734 0.063 Uiso 0.204(7) 1 calc PR A 3
C6B C 0.1316(11) 0.997(2) 0.4986(7) 0.038(5) Uiso 0.204(7) 1 d P A 3
H6B1 H 0.1765 1.0549 0.5041 0.057 Uiso 0.204(7) 1 calc PR A 3
H6B2 H 0.0990 1.0264 0.5236 0.057 Uiso 0.204(7) 1 calc PR A 3
H6B3 H 0.1083 1.0167 0.4646 0.057 Uiso 0.204(7) 1 calc PR A 3
C4B C 0.2096(13) 0.803(3) 0.4619(9) 0.047(6) Uiso 0.204(7) 1 d P A 3
H4B1 H 0.2216 0.6952 0.4579 0.070 Uiso 0.204(7) 1 calc PR A 3
H4B2 H 0.2535 0.8589 0.4736 0.070 Uiso 0.204(7) 1 calc PR A 3
H4B3 H 0.1890 0.8436 0.4294 0.070 Uiso 0.204(7) 1 calc PR A 3

loop_
_atom_site_aniso_label
_atom_site_aniso_U_11
_atom_site_aniso_U_22
_atom_site_aniso_U_33
_atom_site_aniso_U_23
_atom_site_aniso_U_13
_atom_site_aniso_U_12
C1 0.0226(17) 0.046(2) 0.0269(18) 0.0114(16) 0.0042(14) 0.0095(15)
C2 0.050(2) 0.046(2) 0.034(2) 0.0024(17) 0.0006(18) 0.0062(19)
C3 0.035(2) 0.0280(18) 0.042(2) -0.0016(15) 0.0022(16) 0.0035(15)
C7 0.0318(19) 0.052(2) 0.0245(17) 0.0000(16) 0.0070(15) -0.0025(16)
C8 0.0298(18) 0.0362(19) 0.0317(18) 0.0032(15) 0.0089(14) -0.0064(15)
C9 0.0304(18) 0.040(2) 0.0310(18) 0.0020(15) 0.0014(15) -0.0097(15)
C10 0.064(3) 0.073(3) 0.044(2) -0.007(2) -0.003(2) -0.032(3)
C11 0.0197(16) 0.0365(18) 0.0248(16) 0.0031(14) 0.0027(13) 0.0045(13)
C12 0.0165(15) 0.0324(18) 0.0280(17) 0.0018(14) 0.0004(12) 0.0022(13)
C13 0.0205(15) 0.0323(18) 0.0223(15) -0.0001(13) -0.0007(12) 0.0050(13)
C14 0.0211(16) 0.0301(17) 0.0285(17) 0.0047(14) 0.0021(13) 0.0075(13)
C15 0.0213(16) 0.0306(17) 0.0271(16) -0.0011(14) 0.0014(13) 0.0076(13)
C16 0.0279(18) 0.058(2) 0.0289(19) 0.0065(17) 0.0080(15) 0.0059(16)
C17 0.0298(19) 0.037(2) 0.051(2) 0.0024(17) 0.0022(17) -0.0043(15)
C18 0.0315(19) 0.052(2) 0.0291(18) -0.0065(17) -0.0022(15) 0.0016(17)
C19 0.040(2) 0.036(2) 0.036(2) 0.0130(16) 0.0012(16) 0.0088(16)
C20 0.046(2) 0.037(2) 0.041(2) -0.0139(17) -0.0009(18) 0.0097(17)
C21 0.0229(16) 0.0238(16) 0.0266(16) 0.0007(13) 0.0014(13) -0.0015(12)
C22 0.0256(17) 0.050(2) 0.0268(18) -0.0073(16) 0.0038(14) -0.0074(15)
C23 0.0303(19) 0.069(3) 0.0255(18) -0.0142(18) 0.0054(15) -0.0140(18)
C24 0.065(3) 0.067(3) 0.051(3) -0.025(2) 0.009(2) -0.025(2)
C25 0.048(3) 0.107(4) 0.031(2) -0.001(2) -0.0080(19) -0.002(3)
C26 0.050(3) 0.121(5) 0.041(3) -0.036(3) 0.018(2) -0.026(3)
C27 0.055(3) 0.0239(18) 0.046(2) -0.0034(16) -0.0036(19) -0.0055(17)
C28 0.075(3) 0.0172(18) 0.070(3) -0.0044(19) -0.006(3) 0.0102(19)
C29 0.058(3) 0.029(2) 0.056(3) -0.0024(18) -0.015(2) 0.0166(18)
C30 0.056(3) 0.048(3) 0.096(4) 0.005(3) -0.030(3) 0.012(2)
C31 0.0229(16) 0.0270(17) 0.0258(16) 0.0055(13) 0.0059(13) 0.0082(13)
C32 0.0267(16) 0.0185(15) 0.0281(16) 0.0039(12) 0.0100(13) 0.0041(12)
C33 0.0256(16) 0.0215(16) 0.0236(15) 0.0006(12) 0.0062(13) 0.0020(12)
C34 0.0283(17) 0.0217(15) 0.0244(16) -0.0015(12) 0.0055(13) 0.0032(13)
C35 0.0265(17) 0.0306(17) 0.0232(16) 0.0052(13) 0.0015(13) 0.0030(13)
C36 0.0317(19) 0.041(2) 0.042(2) 0.0060(17) 0.0093(16) 0.0158(16)
C37 0.040(2) 0.0189(16) 0.043(2) -0.0041(15) 0.0132(16) -0.0004(14)
C38 0.0246(17) 0.0352(19) 0.0376(19) -0.0043(15) 0.0095(14) -0.0030(14)
C39 0.0347(19) 0.0360(19) 0.0304(18) -0.0090(15) 0.0075(15) 0.0040(15)
C40 0.033(2) 0.049(2) 0.0324(19) 0.0004(17) -0.0045(16) -0.0005(17)
N1 0.0230(14) 0.0338(16) 0.0351(16) 0.0007(13) 0.0058(12) 0.0012(12)
N2 0.0234(14) 0.0311(15) 0.0287(15) 0.0043(12) 0.0025(11) -0.0030(11)
O1 0.0494(17) 0.0293(14) 0.0629(19) -0.0129(13) 0.0160(14) 0.0043(12)
O2 0.0399(15) 0.0495(16) 0.0231(12) -0.0020(11) -0.0027(11) 0.0001(12)
O3 0.0233(13) 0.0681(19) 0.0527(17) 0.0124(14) 0.0162(12) -0.0011(12)
O4 0.0226(12) 0.0463(15) 0.0309(13) -0.0011(11) 0.0006(10) -0.0044(10)
W1 0.01861(7) 0.02354(7) 0.02022(7) 0.00173(5) 0.00166(5) 0.00216(5)
W2 0.01882(6) 0.01780(6) 0.02149(7) 0.00000(5) 0.00100(5) 0.00026(4)
C4 0.056(3) 0.039(3) 0.065(4) 0.014(3) -0.011(3) -0.016(2)
C5 0.089(5) 0.040(3) 0.027(3) 0.009(2) 0.017(3) 0.006(3)
C6 0.064(4) 0.039(3) 0.049(3) 0.014(2) -0.002(3) 0.021(3)

loop_
_atom_type_symbol
_atom_type_description
_atom_type_scat_dispersion_real
_atom_type_scat_dispersion_imag
_atom_type_scat_source
C C 0.0033 0.0016 'International Tables Vol C Tables 4.2.6.8 and 6.1.1.4'
H H 0.0000 0.0000 'International Tables Vol C Tables 4.2.6.8 and 6.1.1.4'
N N 0.0061 0.0033 'International Tables Vol C Tables 4.2.6.8 and 6.1.1.4'
O O 0.0106 0.0060 'International Tables Vol C Tables 4.2.6.8 and 6.1.1.4'
W W -0.8490 6.8722 'International Tables Vol C Tables 4.2.6.8 and 6.1.1.4'

loop_
_geom_angle_atom_site_label_1
_geom_angle_atom_site_label_2
_geom_angle_atom_site_label_3
_geom_angle
O2 C1 C2 114.1(3)
O2 C1 W1 123.8(2)
C2 C1 W1 121.5(3)
C1 C2 C3 115.9(3)
C1 C2 H2A 108.3
C3 C2 H2A 108.3
C1 C2 H2B 108.3
C3 C2 H2B 108.3
H2A C2 H2B 107.4
C5 C3 C6 111.4(4)
C5 C3 C4 111.8(5)
C6 C3 C4 108.8(4)
C5 C3 C2 111.8(3)
C6 C3 C2 106.3(4)
C4 C3 C2 106.5(3)
C5 C3 C5B 69.9(8)
C6 C3 C5B 66.8(8)
C4 C3 C5B 175.5(8)
C2 C3 C5B 76.2(8)
C5 C3 C6B 109.1(8)
C6 C3 C6B 39.6(7)
C4 C3 C6B 73.9(8)
C2 C3 C6B 135.1(8)
C5B C3 C6B 101.6(11)
C5 C3 C4B 32.1(8)
C6 C3 C4B 123.6(9)
C4 C3 C4B 79.7(9)
C2 C3 C4B 125.0(9)
C5B C3 C4B 101.8(11)
C6B C3 C4B 99.7(11)
C8 C7 W1 71.56(19)
C8 C7 H7A 116.4
W1 C7 H7A 116.4
C8 C7 H7B 116.4
W1 C7 H7B 116.4
H7A C7 H7B 113.4
C9 C8 C7 122.5(4)
C9 C8 W1 78.9(2)
C7 C8 W1 73.0(2)
C9 C8 H8 118.7
C7 C8 H8 118.7
W1 C8 H8 120.3
C8 C9 C10 119.7(4)
C8 C9 W1 67.00(19)
C10 C9 W1 126.1(3)
C8 C9 H9 120.1
C10 C9 H9 120.1
W1 C9 H9 78.6
C9 C10 H10A 109.5
C9 C10 H10B 109.5
H10A C10 H10B 109.5
C9 C10 H10C 109.5
H10A C10 H10C 109.5
H10B C10 H10C 109.5
C12 C11 C15 107.9(3)
C12 C11 C16 126.1(3)
C15 C11 C16 125.0(3)
C12 C11 W1 70.62(18)
C15 C11 W1 73.26(18)
C16 C11 W1 131.0(2)
C13 C12 C11 108.2(3)
C13 C12 C17 125.2(3)
C11 C12 C17 126.4(3)
C13 C12 W1 72.21(18)
C11 C12 W1 74.11(18)
C17 C12 W1 122.7(2)
C12 C13 C14 107.7(3)
C12 C13 C18 126.0(3)
C14 C13 C18 126.0(3)
C12 C13 W1 72.33(17)
C14 C13 W1 74.50(18)
C18 C13 W1 124.2(2)
C15 C14 C13 108.7(3)
C15 C14 C19 126.0(3)
C13 C14 C19 125.0(3)
C15 C14 W1 73.31(18)
C13 C14 W1 70.11(17)
C19 C14 W1 127.8(2)
C14 C15 C11 107.5(3)
C14 C15 C20 126.5(3)
C11 C15 C20 125.8(3)
C14 C15 W1 72.37(18)
C11 C15 W1 71.55(18)
C20 C15 W1 126.3(2)
C11 C16 H16A 109.5
C11 C16 H16B 109.5
H16A C16 H16B 109.5
C11 C16 H16C 109.5
H16A C16 H16C 109.5
H16B C16 H16C 109.5
C12 C17 H17A 109.5
C12 C17 H17B 109.5
H17A C17 H17B 109.5
C12 C17 H17C 109.5
H17A C17 H17C 109.5
H17B C17 H17C 109.5
C13 C18 H18A 109.5
C13 C18 H18B 109.5
H18A C18 H18B 109.5
C13 C18 H18C 109.5
H18A C18 H18C 109.5
H18B C18 H18C 109.5
C14 C19 H19A 109.5
C14 C19 H19B 109.5
H19A C19 H19B 109.5
C14 C19 H19C 109.5
H19A C19 H19C 109.5
H19B C19 H19C 109.5
C15 C20 H20A 109.5
C15 C20 H20B 109.5
H20A C20 H20B 109.5
C15 C20 H20C 109.5
H20A C20 H20C 109.5
H20B C20 H20C 109.5
O4 C21 C22 120.1(3)
O4 C21 W2 122.4(2)
C22 C21 W2 117.5(2)
C21 C22 C23 120.0(3)
C21 C22 H22A 107.3
C23 C22 H22A 107.3
C21 C22 H22B 107.3
C23 C22 H22B 107.3
H22A C22 H22B 106.9
C25 C23 C26 108.5(4)
C25 C23 C24 110.3(4)
C26 C23 C24 109.0(4)
C25 C23 C22 111.5(4)
C26 C23 C22 107.0(3)
C24 C23 C22 110.4(3)
C23 C24 H24A 109.5
C23 C24 H24B 109.5
H24A C24 H24B 109.5
C23 C24 H24C 109.5
H24A C24 H24C 109.5
H24B C24 H24C 109.5
C23 C25 H25A 109.5
C23 C25 H25B 109.5
H25A C25 H25B 109.5
C23 C25 H25C 109.5
H25A C25 H25C 109.5
H25B C25 H25C 109.5
C23 C26 H26A 109.5
C23 C26 H26B 109.5
H26A C26 H26B 109.5
C23 C26 H26C 109.5
H26A C26 H26C 109.5
H26B C26 H26C 109.5
C28 C27 W2 72.5(2)
C28 C27 H27A 116.3
W2 C27 H27A 116.3
C28 C27 H27B 116.3
W2 C27 H27B 116.3
H27A C27 H27B 113.3
C29 C28 C27 127.0(5)
C29 C28 W2 81.5(2)
C27 C28 W2 72.5(2)
C29 C28 H28 116.5
C27 C28 H28 116.5
W2 C28 H28 120.2
C28 C29 C30 127.6(5)
C28 C29 W2 66.0(2)
C30 C29 W2 130.2(3)
C28 C29 H29 116.2
C30 C29 H29 116.2
W2 C29 H29 74.3
C29 C30 H30A 109.5
C29 C30 H30B 109.5
H30A C30 H30B 109.5
C29 C30 H30C 109.5
H30A C30 H30C 109.5
H30B C30 H30C 109.5
C35 C31 C32 108.0(3)
C35 C31 C36 126.1(3)
C32 C31 C36 125.8(3)
C35 C31 W2 72.30(18)
C32 C31 W2 73.82(17)
C36 C31 W2 122.3(2)
C31 C32 C33 108.0(3)
C31 C32 C37 125.8(3)
C33 C32 C37 125.3(3)
C31 C32 W2 70.83(17)
C33 C32 W2 74.38(17)
C37 C32 W2 129.2(2)
C34 C33 C32 107.8(3)
C34 C33 C38 126.7(3)
C32 C33 C38 125.2(3)
C34 C33 W2 72.33(18)
C32 C33 W2 70.65(17)
C38 C33 W2 127.3(2)
C33 C34 C35 108.4(3)
C33 C34 C39 125.7(3)
C35 C34 C39 125.6(3)
C33 C34 W2 73.62(18)
C35 C34 W2 69.67(18)
C39 C34 W2 127.4(2)
C31 C35 C34 107.8(3)
C31 C35 C40 125.6(3)
C34 C35 C40 126.2(3)
C31 C35 W2 72.18(18)
C34 C35 W2 74.98(18)
C40 C35 W2 123.9(2)
C31 C36 H36A 109.5
C31 C36 H36B 109.5
H36A C36 H36B 109.5
C31 C36 H36C 109.5
H36A C36 H36C 109.5
H36B C36 H36C 109.5
C32 C37 H37A 109.5
C32 C37 H37B 109.5
H37A C37 H37B 109.5
C32 C37 H37C 109.5
H37A C37 H37C 109.5
H37B C37 H37C 109.5
C33 C38 H38A 109.5
C33 C38 H38B 109.5
H38A C38 H38B 109.5
C33 C38 H38C 109.5
H38A C38 H38C 109.5
H38B C38 H38C 109.5
C34 C39 H39A 109.5
C34 C39 H39B 109.5
H39A C39 H39B 109.5
C34 C39 H39C 109.5
H39A C39 H39C 109.5
H39B C39 H39C 109.5
C35 C40 H40A 109.5
C35 C40 H40B 109.5
H40A C40 H40B 109.5
C35 C40 H40C 109.5
H40A C40 H40C 109.5
H40B C40 H40C 109.5
O1 N1 W1 168.9(3)
O3 N2 W2 169.1(3)
N1 W1 C1 93.05(13)
N1 W1 C8 109.65(13)
C1 W1 C8 102.00(13)
N1 W1 C7 84.75(14)
C1 W1 C7 129.69(13)
C8 W1 C7 35.48(13)
N1 W1 C13 99.28(12)
C1 W1 C13 138.99(12)
C8 W1 C13 110.10(12)
C7 W1 C13 90.51(12)
N1 W1 C12 90.57(12)
C1 W1 C12 106.15(12)
C8 W1 C12 144.23(12)
C7 W1 C12 124.10(12)
C13 W1 C12 35.47(11)
N1 W1 C11 116.37(12)
C1 W1 C11 80.77(12)
C8 W1 C11 133.71(13)
C7 W1 C11 143.80(12)
C13 W1 C11 58.68(11)
C12 W1 C11 35.27(11)
N1 W1 C14 133.58(12)
C1 W1 C14 126.49(12)
C8 W1 C14 87.04(12)
C7 W1 C14 86.17(13)
C13 W1 C14 35.39(11)
C12 W1 C14 58.47(11)
C11 W1 C14 57.81(11)
N1 W1 C15 149.08(12)
C1 W1 C15 92.40(12)
C8 W1 C15 98.89(13)
C7 W1 C15 114.29(13)
C13 W1 C15 58.57(11)
C12 W1 C15 58.72(11)
C11 W1 C15 35.18(12)
C14 W1 C15 34.33(11)
N1 W1 C9 101.41(13)
C1 W1 C9 69.30(12)
C8 W1 C9 34.09(12)
C7 W1 C9 62.06(12)
C13 W1 C9 143.50(12)
C12 W1 C9 167.28(12)
C11 W1 C9 132.69(12)
C14 W1 C9 113.92(12)
C15 W1 C9 108.98(12)
N2 W2 C21 92.96(12)
N2 W2 C27 88.35(14)
C21 W2 C27 132.19(13)
N2 W2 C28 107.60(16)
C21 W2 C28 100.95(14)
C27 W2 C28 35.01(15)
N2 W2 C31 89.53(12)
C21 W2 C31 106.45(12)
C27 W2 C31 121.36(13)
C28 W2 C31 146.80(15)
N2 W2 C35 101.91(12)
C21 W2 C35 137.54(12)
C27 W2 C35 88.24(13)
C28 W2 C35 111.65(15)
C31 W2 C35 35.52(11)
N2 W2 C32 112.81(12)
C21 W2 C32 78.82(11)
C27 W2 C32 143.00(13)
C28 W2 C32 139.56(15)
C31 W2 C32 35.35(11)
C35 W2 C32 58.73(12)
N2 W2 C34 136.93(12)
C21 W2 C34 121.70(11)
C27 W2 C34 85.88(13)
C28 W2 C34 91.23(15)
C31 W2 C34 58.46(11)
C35 W2 C34 35.35(11)
C32 W2 C34 57.74(11)
N2 W2 C33 146.63(11)
C21 W2 C33 88.21(11)
C27 W2 C33 115.06(13)
C28 W2 C33 104.88(15)
C31 W2 C33 58.41(11)
C35 W2 C33 58.19(11)
C32 W2 C33 34.97(10)
C34 W2 C33 34.05(11)
N2 W2 C29 96.35(15)
C21 W2 C29 71.04(13)
C27 W2 C29 61.33(14)
C28 W2 C29 32.48(15)
C31 W2 C29 173.69(14)
C35 W2 C29 143.97(13)
C32 W2 C29 138.88(13)
C34 W2 C29 117.51(14)
C33 W2 C29 115.39(14)
C3 C4 H4A 109.5
C3 C4 H4B 109.5
H4A C4 H4B 109.5
C3 C4 H4C 109.5
H4A C4 H4C 109.5
H4B C4 H4C 109.5
C3 C5 H5A 109.5
C3 C5 H5B 109.5
H5A C5 H5B 109.5
C3 C5 H5C 109.5
H5A C5 H5C 109.5
H5B C5 H5C 109.5
C3 C6 H6A 109.5
C3 C6 H6B 109.5
H6A C6 H6B 109.5
C3 C6 H6C 109.5
H6A C6 H6C 109.5
H6B C6 H6C 109.5
C3 C5B H5B1 109.5
C3 C5B H5B2 109.5
C3 C5B H5B3 109.5
C3 C6B H6B1 109.5
C3 C6B H6B2 109.5
C3 C6B H6B3 109.5
C3 C4B H4B1 109.5
C3 C4B H4B2 109.5
C3 C4B H4B3 109.5

loop_
_geom_bond_atom_site_label_1
_geom_bond_atom_site_label_2
_geom_bond_distance
C1 O2 1.199(4)
C1 C2 1.516(5)
C1 W1 2.209(3)
C2 C3 1.575(5)
C2 H2A 0.9900
C2 H2B 0.9900
C3 C5 1.474(6)
C3 C6 1.516(6)
C3 C4 1.526(6)
C3 C5B 1.582(19)
C3 C6B 1.60(2)
C3 C4B 1.68(2)
C7 C8 1.395(5)
C7 W1 2.297(3)
C7 H7A 0.9900
C7 H7B 0.9900
C8 C9 1.388(5)
C8 W1 2.280(3)
C8 H8 0.9500
C9 C10 1.499(5)
C9 W1 2.430(3)
C9 H9 0.9500
C10 H10A 0.9800
C10 H10B 0.9800
C10 H10C 0.9800
C11 C12 1.422(5)
C11 C15 1.439(5)
C11 C16 1.492(5)
C11 W1 2.369(3)
C12 C13 1.415(4)
C12 C17 1.496(5)
C12 W1 2.323(3)
C13 C14 1.430(5)
C13 C18 1.492(5)
C13 W1 2.322(3)
C14 C15 1.408(4)
C14 C19 1.497(5)
C14 W1 2.379(3)
C15 C20 1.485(5)
C15 W1 2.392(3)
C16 H16A 0.9800
C16 H16B 0.9800
C16 H16C 0.9800
C17 H17A 0.9800
C17 H17B 0.9800
C17 H17C 0.9800
C18 H18A 0.9800
C18 H18B 0.9800
C18 H18C 0.9800
C19 H19A 0.9800
C19 H19B 0.9800
C19 H19C 0.9800
C20 H20A 0.9800
C20 H20B 0.9800
C20 H20C 0.9800
C21 O4 1.221(4)
C21 C22 1.518(5)
C21 W2 2.203(3)
C22 C23 1.534(5)
C22 H22A 0.9900
C22 H22B 0.9900
C23 C25 1.516(6)
C23 C26 1.525(5)
C23 C24 1.526(6)
C24 H24A 0.9800
C24 H24B 0.9800
C24 H24C 0.9800
C25 H25A 0.9800
C25 H25B 0.9800
C25 H25C 0.9800
C26 H26A 0.9800
C26 H26B 0.9800
C26 H26C 0.9800
C27 C28 1.367(6)
C27 W2 2.272(4)
C27 H27A 0.9900
C27 H27B 0.9900
C28 C29 1.335(6)
C28 W2 2.272(4)
C28 H28 0.9500
C29 C30 1.468(6)
C29 W2 2.459(4)
C29 H29 0.9500
C30 H30A 0.9800
C30 H30B 0.9800
C30 H30C 0.9800
C31 C35 1.416(5)
C31 C32 1.422(5)
C31 C36 1.498(4)
C31 W2 2.321(3)
C32 C33 1.434(4)
C32 C37 1.488(5)
C32 W2 2.360(3)
C33 C34 1.406(4)
C33 C38 1.490(4)
C33 W2 2.409(3)
C34 C35 1.433(4)
C34 C39 1.500(4)
C34 W2 2.392(3)
C35 C40 1.499(5)
C35 W2 2.322(3)
C36 H36A 0.9800
C36 H36B 0.9800
C36 H36C 0.9800
C37 H37A 0.9800
C37 H37B 0.9800
C37 H37C 0.9800
C38 H38A 0.9800
C38 H38B 0.9800
C38 H38C 0.9800
C39 H39A 0.9800
C39 H39B 0.9800
C39 H39C 0.9800
C40 H40A 0.9800
C40 H40B 0.9800
C40 H40C 0.9800
N1 O1 1.224(4)
N1 W1 1.775(3)
N2 O3 1.213(4)
N2 W2 1.772(3)
C4 H4A 0.9800
C4 H4B 0.9800
C4 H4C 0.9800
C5 H5A 0.9800
C5 H5B 0.9800
C5 H5C 0.9800
C6 H6A 0.9800
C6 H6B 0.9800
C6 H6C 0.9800
C5B H5B1 0.9800
C5B H5B2 0.9800
C5B H5B3 0.9800
C6B H6B1 0.9800
C6B H6B2 0.9800
C6B H6B3 0.9800
C4B H4B1 0.9800
C4B H4B2 0.9800
C4B H4B3 0.9800

loop_
_geom_torsion_atom_site_label_1
_geom_torsion_atom_site_label_2
_geom_torsion_atom_site_label_3
_geom_torsion_atom_site_label_4
_geom_torsion
O2 C1 C2 C3 -73.9(5)
W1 C1 C2 C3 114.5(3)
C1 C2 C3 C5 63.3(5)
C1 C2 C3 C6 -175.0(4)
C1 C2 C3 C4 -59.1(5)
C1 C2 C3 C5B 124.7(8)
C1 C2 C3 C6B -142.6(11)
C1 C2 C3 C4B 29.8(12)
W1 C7 C8 C9 -64.3(3)
C7 C8 C9 C10 -179.0(4)
W1 C8 C9 C10 119.6(3)
C7 C8 C9 W1 61.4(3)
C15 C11 C12 C13 0.4(3)
C16 C11 C12 C13 -168.2(3)
W1 C11 C12 C13 64.6(2)
C15 C11 C12 C17 176.5(3)
C16 C11 C12 C17 7.9(5)
W1 C11 C12 C17 -119.2(3)
C15 C11 C12 W1 -64.3(2)
C16 C11 C12 W1 127.1(3)
C11 C12 C13 C14 0.8(3)
C17 C12 C13 C14 -175.4(3)
W1 C12 C13 C14 66.7(2)
C11 C12 C13 C18 174.3(3)
C17 C12 C13 C18 -1.9(5)
W1 C12 C13 C18 -119.8(3)
C11 C12 C13 W1 -65.9(2)
C17 C12 C13 W1 117.9(3)
C12 C13 C14 C15 -1.6(4)
C18 C13 C14 C15 -175.1(3)
W1 C13 C14 C15 63.6(2)
C12 C13 C14 C19 172.0(3)
C18 C13 C14 C19 -1.5(5)
W1 C13 C14 C19 -122.8(3)
C12 C13 C14 W1 -65.2(2)
C18 C13 C14 W1 121.3(3)
C13 C14 C15 C11 1.8(3)
C19 C14 C15 C11 -171.7(3)
W1 C14 C15 C11 63.4(2)
C13 C14 C15 C20 176.0(3)
C19 C14 C15 C20 2.4(5)
W1 C14 C15 C20 -122.5(3)
C13 C14 C15 W1 -61.5(2)
C19 C14 C15 W1 124.9(3)
C12 C11 C15 C14 -1.4(3)
C16 C11 C15 C14 167.4(3)
W1 C11 C15 C14 -63.9(2)
C12 C11 C15 C20 -175.6(3)
C16 C11 C15 C20 -6.8(5)
W1 C11 C15 C20 121.9(3)
C12 C11 C15 W1 62.6(2)
C16 C11 C15 W1 -128.7(3)
O4 C21 C22 C23 -0.1(5)
W2 C21 C22 C23 -177.1(3)
C21 C22 C23 C25 -59.5(5)
C21 C22 C23 C26 -178.0(4)
C21 C22 C23 C24 63.5(5)
W2 C27 C28 C29 64.4(4)
C27 C28 C29 C30 176.3(4)
W2 C28 C29 C30 -123.3(5)
C27 C28 C29 W2 -60.4(4)
C35 C31 C32 C33 0.9(4)
C36 C31 C32 C33 -175.9(3)
W2 C31 C32 C33 65.7(2)
C35 C31 C32 C37 170.2(3)
C36 C31 C32 C37 -6.6(5)
W2 C31 C32 C37 -125.1(3)
C35 C31 C32 W2 -64.7(2)
C36 C31 C32 W2 118.4(3)
C31 C32 C33 C34 -0.1(3)
C37 C32 C33 C34 -169.5(3)
W2 C32 C33 C34 63.2(2)
C31 C32 C33 C38 174.2(3)
C37 C32 C33 C38 4.8(5)
W2 C32 C33 C38 -122.5(3)
C31 C32 C33 W2 -63.3(2)
C37 C32 C33 W2 127.3(3)
C32 C33 C34 C35 -0.7(4)
C38 C33 C34 C35 -174.9(3)
W2 C33 C34 C35 61.4(2)
C32 C33 C34 C39 173.3(3)
C38 C33 C34 C39 -0.9(5)
W2 C33 C34 C39 -124.6(3)
C32 C33 C34 W2 -62.1(2)
C38 C33 C34 W2 123.7(3)
C32 C31 C35 C34 -1.4(4)
C36 C31 C35 C34 175.4(3)
W2 C31 C35 C34 -67.1(2)
C32 C31 C35 C40 -174.9(3)
C36 C31 C35 C40 1.9(5)
W2 C31 C35 C40 119.4(3)
C32 C31 C35 W2 65.7(2)
C36 C31 C35 W2 -117.5(3)
C33 C34 C35 C31 1.3(4)
C39 C34 C35 C31 -172.7(3)
W2 C34 C35 C31 65.2(2)
C33 C34 C35 C40 174.8(3)
C39 C34 C35 C40 0.8(5)
W2 C34 C35 C40 -121.3(3)
C33 C34 C35 W2 -63.9(2)
C39 C34 C35 W2 122.1(3)
O1 N1 W1 C1 -130.0(14)
O1 N1 W1 C8 126.1(14)
O1 N1 W1 C7 100.4(14)
O1 N1 W1 C13 10.7(14)
O1 N1 W1 C12 -23.8(14)
O1 N1 W1 C11 -48.8(14)
O1 N1 W1 C14 20.8(15)
O1 N1 W1 C15 -30.2(15)
O1 N1 W1 C9 160.5(14)
O2 C1 W1 N1 166.5(3)
C2 C1 W1 N1 -22.8(3)
O2 C1 W1 C8 -82.7(3)
C2 C1 W1 C8 88.0(3)
O2 C1 W1 C7 -107.8(3)
C2 C1 W1 C7 62.9(4)
O2 C1 W1 C13 58.6(4)
C2 C1 W1 C13 -130.7(3)
O2 C1 W1 C12 75.0(3)
C2 C1 W1 C12 -114.3(3)
O2 C1 W1 C11 50.2(3)
C2 C1 W1 C11 -139.0(3)
O2 C1 W1 C14 12.6(4)
C2 C1 W1 C14 -176.7(3)
O2 C1 W1 C15 16.9(3)
C2 C1 W1 C15 -172.3(3)
O2 C1 W1 C9 -92.5(3)
C2 C1 W1 C9 78.3(3)
C9 C8 W1 N1 81.2(2)
C7 C8 W1 N1 -48.1(2)
C9 C8 W1 C1 -16.5(2)
C7 C8 W1 C1 -145.7(2)
C9 C8 W1 C7 129.3(3)
C9 C8 W1 C13 -170.6(2)
C7 C8 W1 C13 60.2(2)
C9 C8 W1 C12 -157.9(2)
C7 C8 W1 C12 72.9(3)
C9 C8 W1 C11 -105.1(2)
C7 C8 W1 C11 125.6(2)
C9 C8 W1 C14 -143.2(2)
C7 C8 W1 C14 87.5(2)
C9 C8 W1 C15 -110.9(2)
C7 C8 W1 C15 119.9(2)
C7 C8 W1 C9 -129.3(3)
C8 C7 W1 N1 135.3(2)
C8 C7 W1 C1 45.7(3)
C8 C7 W1 C13 -125.4(2)
C8 C7 W1 C12 -137.6(2)
C8 C7 W1 C11 -95.7(3)
C8 C7 W1 C14 -90.3(2)
C8 C7 W1 C15 -70.1(2)
C8 C7 W1 C9 29.4(2)
C12 C13 W1 N1 -77.8(2)
C14 C13 W1 N1 167.42(19)
C18 C13 W1 N1 44.1(3)
C12 C13 W1 C1 27.9(3)
C14 C13 W1 C1 -86.9(3)
C18 C13 W1 C1 149.8(3)
C12 C13 W1 C8 167.23(19)
C14 C13 W1 C8 52.4(2)
C18 C13 W1 C8 -70.9(3)
C12 C13 W1 C7 -162.5(2)
C14 C13 W1 C7 82.7(2)
C18 C13 W1 C7 -40.6(3)
C14 C13 W1 C12 -114.8(3)
C18 C13 W1 C12 121.9(4)
C12 C13 W1 C11 37.54(19)
C14 C13 W1 C11 -77.3(2)
C18 C13 W1 C11 159.4(3)
C12 C13 W1 C14 114.8(3)
C18 C13 W1 C14 -123.3(4)
C12 C13 W1 C15 79.0(2)
C14 C13 W1 C15 -35.82(18)
C18 C13 W1 C15 -159.1(3)
C12 C13 W1 C9 158.3(2)
C14 C13 W1 C9 43.5(3)
C18 C13 W1 C9 -79.8(4)
C13 C12 W1 N1 105.3(2)
C11 C12 W1 N1 -139.0(2)
C17 C12 W1 N1 -15.6(3)
C13 C12 W1 C1 -161.36(19)
C11 C12 W1 C1 -45.7(2)
C17 C12 W1 C1 77.7(3)
C13 C12 W1 C8 -20.8(3)
C11 C12 W1 C8 94.9(3)
C17 C12 W1 C8 -141.7(3)
C13 C12 W1 C7 21.3(2)
C11 C12 W1 C7 136.9(2)
C17 C12 W1 C7 -99.6(3)
C11 C12 W1 C13 115.7(3)
C17 C12 W1 C13 -120.9(4)
C13 C12 W1 C11 -115.7(3)
C17 C12 W1 C11 123.4(4)
C13 C12 W1 C14 -38.07(18)
C11 C12 W1 C14 77.6(2)
C17 C12 W1 C14 -159.0(3)
C13 C12 W1 C15 -78.5(2)
C11 C12 W1 C15 37.13(18)
C17 C12 W1 C15 160.6(3)
C13 C12 W1 C9 -94.2(5)
C11 C12 W1 C9 21.5(6)
C17 C12 W1 C9 144.9(5)
C12 C11 W1 N1 47.0(2)
C15 C11 W1 N1 163.47(19)
C16 C11 W1 N1 -74.4(4)
C12 C11 W1 C1 135.9(2)
C15 C11 W1 C1 -107.7(2)
C16 C11 W1 C1 14.5(3)
C12 C11 W1 C8 -126.3(2)
C15 C11 W1 C8 -9.9(3)
C16 C11 W1 C8 112.3(3)
C12 C11 W1 C7 -73.3(3)
C15 C11 W1 C7 43.2(3)
C16 C11 W1 C7 165.3(3)
C12 C11 W1 C13 -37.75(18)
C15 C11 W1 C13 78.7(2)
C16 C11 W1 C13 -159.1(4)
C15 C11 W1 C12 116.4(3)
C16 C11 W1 C12 -121.4(4)
C12 C11 W1 C14 -79.6(2)
C15 C11 W1 C14 36.80(18)
C16 C11 W1 C14 159.0(4)
C12 C11 W1 C15 -116.4(3)
C16 C11 W1 C15 122.2(4)
C12 C11 W1 C9 -173.71(19)
C15 C11 W1 C9 -57.3(2)
C16 C11 W1 C9 64.9(4)
C15 C14 W1 N1 -134.9(2)
C13 C14 W1 N1 -17.3(3)
C19 C14 W1 N1 102.1(3)
C15 C14 W1 C1 7.7(3)
C13 C14 W1 C1 125.4(2)
C19 C14 W1 C1 -115.2(3)
C15 C14 W1 C8 110.5(2)
C13 C14 W1 C8 -131.8(2)
C19 C14 W1 C8 -12.4(3)
C15 C14 W1 C7 146.0(2)
C13 C14 W1 C7 -96.3(2)
C19 C14 W1 C7 23.1(3)
C15 C14 W1 C13 -117.7(3)
C19 C14 W1 C13 119.4(4)
C15 C14 W1 C12 -79.5(2)
C13 C14 W1 C12 38.16(18)
C19 C14 W1 C12 157.5(3)
C15 C14 W1 C11 -37.74(19)
C13 C14 W1 C11 79.9(2)
C19 C14 W1 C11 -160.7(4)
C13 C14 W1 C15 117.7(3)
C19 C14 W1 C15 -122.9(4)
C15 C14 W1 C9 88.9(2)
C13 C14 W1 C9 -153.38(18)
C19 C14 W1 C9 -34.0(3)
C14 C15 W1 N1 86.2(3)
C11 C15 W1 N1 -29.8(3)
C20 C15 W1 N1 -151.1(3)
C14 C15 W1 C1 -173.8(2)
C11 C15 W1 C1 70.2(2)
C20 C15 W1 C1 -51.1(3)
C14 C15 W1 C8 -71.2(2)
C11 C15 W1 C8 172.79(19)
C20 C15 W1 C8 51.5(3)
C14 C15 W1 C7 -37.7(2)
C11 C15 W1 C7 -153.69(19)
C20 C15 W1 C7 85.0(3)
C14 C15 W1 C13 36.94(19)
C11 C15 W1 C13 -79.0(2)
C20 C15 W1 C13 159.7(3)
C14 C15 W1 C12 78.7(2)
C11 C15 W1 C12 -37.23(18)
C20 C15 W1 C12 -158.6(3)
C14 C15 W1 C11 116.0(3)
C20 C15 W1 C11 -121.3(4)
C11 C15 W1 C14 -116.0(3)
C20 C15 W1 C14 122.7(4)
C14 C15 W1 C9 -104.9(2)
C11 C15 W1 C9 139.16(19)
C20 C15 W1 C9 17.8(3)
C8 C9 W1 N1 -108.3(2)
C10 C9 W1 N1 140.8(4)
C8 C9 W1 C1 162.7(3)
C10 C9 W1 C1 51.8(3)
C10 C9 W1 C8 -110.9(4)
C8 C9 W1 C7 -30.6(2)
C10 C9 W1 C7 -141.5(4)
C8 C9 W1 C13 15.0(3)
C10 C9 W1 C13 -95.9(4)
C8 C9 W1 C12 91.6(6)
C10 C9 W1 C12 -19.3(7)
C8 C9 W1 C11 108.3(2)
C10 C9 W1 C11 -2.6(4)
C8 C9 W1 C14 40.9(2)
C10 C9 W1 C14 -70.1(4)
C8 C9 W1 C15 77.5(2)
C10 C9 W1 C15 -33.5(4)
O3 N2 W2 C21 123.3(14)
O3 N2 W2 C27 -104.5(14)
O3 N2 W2 C28 -134.2(14)
O3 N2 W2 C31 16.9(14)
O3 N2 W2 C35 -16.6(14)
O3 N2 W2 C32 44.2(14)
O3 N2 W2 C34 -22.3(15)
O3 N2 W2 C33 32.1(15)
O3 N2 W2 C29 -165.4(14)
O4 C21 W2 N2 -179.3(3)
C22 C21 W2 N2 -2.4(3)
O4 C21 W2 C27 90.3(3)
C22 C21 W2 C27 -92.8(3)
O4 C21 W2 C28 72.2(3)
C22 C21 W2 C28 -110.9(3)
O4 C21 W2 C31 -88.9(3)
C22 C21 W2 C31 88.0(3)
O4 C21 W2 C35 -68.0(3)
C22 C21 W2 C35 108.9(3)
O4 C21 W2 C32 -66.6(3)
C22 C21 W2 C32 110.3(3)
O4 C21 W2 C34 -26.2(3)
C22 C21 W2 C34 150.7(2)
O4 C21 W2 C33 -32.7(3)
C22 C21 W2 C33 144.3(3)
O4 C21 W2 C29 85.0(3)
C22 C21 W2 C29 -98.1(3)
C28 C27 W2 N2 -124.6(3)
C28 C27 W2 C21 -32.1(4)
C28 C27 W2 C31 146.9(3)
C28 C27 W2 C35 133.4(3)
C28 C27 W2 C32 108.0(3)
C28 C27 W2 C34 98.1(3)
C28 C27 W2 C33 80.0(3)
C28 C27 W2 C29 -26.5(3)
C29 C28 W2 N2 -73.6(3)
C27 C28 W2 N2 59.6(3)
C29 C28 W2 C21 23.1(3)
C27 C28 W2 C21 156.3(3)
C29 C28 W2 C27 -133.2(5)
C29 C28 W2 C31 168.4(3)
C27 C28 W2 C31 -58.3(4)
C29 C28 W2 C35 175.4(3)
C27 C28 W2 C35 -51.4(3)
C29 C28 W2 C32 108.6(3)
C27 C28 W2 C32 -118.1(3)
C29 C28 W2 C34 145.7(3)
C27 C28 W2 C34 -81.0(3)
C29 C28 W2 C33 114.1(3)
C27 C28 W2 C33 -112.6(3)
C27 C28 W2 C29 133.2(5)
C35 C31 W2 N2 -111.5(2)
C32 C31 W2 N2 132.98(19)
C36 C31 W2 N2 10.5(3)
C35 C31 W2 C21 155.55(19)
C32 C31 W2 C21 40.0(2)
C36 C31 W2 C21 -82.5(3)
C35 C31 W2 C27 -23.7(2)
C32 C31 W2 C27 -139.2(2)
C36 C31 W2 C27 98.2(3)
C35 C31 W2 C28 11.2(4)
C32 C31 W2 C28 -104.4(3)
C36 C31 W2 C28 133.1(3)
C32 C31 W2 C35 -115.5(3)
C36 C31 W2 C35 122.0(4)
C35 C31 W2 C32 115.5(3)
C36 C31 W2 C32 -122.5(4)
C35 C31 W2 C34 38.06(18)
C32 C31 W2 C34 -77.46(19)
C36 C31 W2 C34 160.0(3)
C35 C31 W2 C33 78.2(2)
C32 C31 W2 C33 -37.27(17)
C36 C31 W2 C33 -159.8(3)
C35 C31 W2 C29 89.8(12)
C32 C31 W2 C29 -25.7(12)
C36 C31 W2 C29 -148.2(11)
C31 C35 W2 N2 72.0(2)
C34 C35 W2 N2 -173.30(19)
C40 C35 W2 N2 -49.4(3)
C31 C35 W2 C21 -36.0(3)
C34 C35 W2 C21 78.7(2)
C40 C35 W2 C21 -157.4(3)
C31 C35 W2 C27 159.9(2)
C34 C35 W2 C27 -85.4(2)
C40 C35 W2 C27 38.5(3)
C31 C35 W2 C28 -173.5(2)
C34 C35 W2 C28 -58.7(2)
C40 C35 W2 C28 65.1(3)
C34 C35 W2 C31 114.8(3)
C40 C35 W2 C31 -121.4(4)
C31 C35 W2 C32 -37.65(18)
C34 C35 W2 C32 77.10(19)
C40 C35 W2 C32 -159.0(3)
C31 C35 W2 C34 -114.8(3)
C40 C35 W2 C34 123.8(4)
C31 C35 W2 C33 -78.9(2)
C34 C35 W2 C33 35.82(17)
C40 C35 W2 C33 159.7(3)
C31 C35 W2 C29 -169.2(2)
C34 C35 W2 C29 -54.5(3)
C40 C35 W2 C29 69.4(4)
C31 C32 W2 N2 -52.5(2)
C33 C32 W2 N2 -168.38(18)
C37 C32 W2 N2 68.4(3)
C31 C32 W2 C21 -141.0(2)
C33 C32 W2 C21 103.1(2)
C37 C32 W2 C21 -20.1(3)
C31 C32 W2 C27 67.9(3)
C33 C32 W2 C27 -48.0(3)
C37 C32 W2 C27 -171.1(3)
C31 C32 W2 C28 125.1(2)
C33 C32 W2 C28 9.3(3)
C37 C32 W2 C28 -113.9(3)
C33 C32 W2 C31 -115.8(3)
C37 C32 W2 C31 121.0(4)
C31 C32 W2 C35 37.84(18)
C33 C32 W2 C35 -78.0(2)
C37 C32 W2 C35 158.8(3)
C31 C32 W2 C34 79.7(2)
C33 C32 W2 C34 -36.18(18)
C37 C32 W2 C34 -159.4(3)
C31 C32 W2 C33 115.8(3)
C37 C32 W2 C33 -123.2(4)
C31 C32 W2 C29 175.8(2)
C33 C32 W2 C29 60.0(3)
C37 C32 W2 C29 -63.2(4)
C33 C34 W2 N2 127.0(2)
C35 C34 W2 N2 9.6(3)
C39 C34 W2 N2 -110.2(3)
C33 C34 W2 C21 -11.6(2)
C35 C34 W2 C21 -128.9(2)
C39 C34 W2 C21 111.2(3)
C33 C34 W2 C27 -149.9(2)
C35 C34 W2 C27 92.8(2)
C39 C34 W2 C27 -27.1(3)
C33 C34 W2 C28 -115.3(2)
C35 C34 W2 C28 127.4(2)
C39 C34 W2 C28 7.5(3)
C33 C34 W2 C31 79.08(19)
C35 C34 W2 C31 -38.25(19)
C39 C34 W2 C31 -158.1(3)
C33 C34 W2 C35 117.3(3)
C39 C34 W2 C35 -119.9(4)
C33 C34 W2 C32 37.18(18)
C35 C34 W2 C32 -80.1(2)
C39 C34 W2 C32 160.0(3)
C35 C34 W2 C33 -117.3(3)
C39 C34 W2 C33 122.8(4)
C33 C34 W2 C29 -95.3(2)
C35 C34 W2 C29 147.3(2)
C39 C34 W2 C29 27.5(3)
C34 C33 W2 N2 -97.2(3)
C32 C33 W2 N2 19.7(3)
C38 C33 W2 N2 139.8(3)
C34 C33 W2 C21 170.16(19)
C32 C33 W2 C21 -72.92(19)
C38 C33 W2 C21 47.1(3)
C34 C33 W2 C27 33.5(2)
C32 C33 W2 C27 150.4(2)
C38 C33 W2 C27 -89.5(3)
C34 C33 W2 C28 69.3(2)
C32 C33 W2 C28 -173.8(2)
C38 C33 W2 C28 -53.7(3)
C34 C33 W2 C31 -79.2(2)
C32 C33 W2 C31 37.68(19)
C38 C33 W2 C31 157.7(3)
C34 C33 W2 C35 -37.22(18)
C32 C33 W2 C35 79.7(2)
C38 C33 W2 C35 -160.2(3)
C34 C33 W2 C32 -116.9(3)
C38 C33 W2 C32 120.1(4)
C32 C33 W2 C34 116.9(3)
C38 C33 W2 C34 -123.0(3)
C34 C33 W2 C29 102.2(2)
C32 C33 W2 C29 -140.9(2)
C38 C33 W2 C29 -20.9(3)
C28 C29 W2 N2 113.1(3)
C30 C29 W2 N2 -127.1(5)
C28 C29 W2 C21 -156.0(3)
C30 C29 W2 C21 -36.1(5)
C28 C29 W2 C27 28.4(3)
C30 C29 W2 C27 148.3(5)
C30 C29 W2 C28 119.8(6)
C28 C29 W2 C31 -88.4(12)
C30 C29 W2 C31 31.5(14)
C28 C29 W2 C35 -7.3(4)
C30 C29 W2 C35 112.5(5)
C28 C29 W2 C32 -110.8(3)
C30 C29 W2 C32 9.0(6)
C28 C29 W2 C34 -39.4(3)
C30 C29 W2 C34 80.4(5)
C28 C29 W2 C33 -77.5(3)
C30 C29 W2 C33 42.3(5)

loop_
_platon_squeeze_void_nr
_platon_squeeze_void_average_x
_platon_squeeze_void_average_y
_platon_squeeze_void_average_z
_platon_squeeze_void_volume
_platon_squeeze_void_count_electrons
_platon_squeeze_void_content
1 0.500 0.000 0.500 216 37 ' '
2 1.000 0.500 1.000 216 37 ' '
